data_7006189
loop_
_publ_author_name
'Errington, R. John'
'Petkar, Sagar S.'
'Middleton, Paul S.'
'McFarlane, William'
'Clegg, William'
'Coxall, Robert A.'
'Harrington, Ross W.'

_publ_section_title
;
 Non-aqueous synthetic methodology for TiW(5) polyoxometalates:
 protonolysis of [(MeO)TiW(5)O(18)](3-) with alcohols, water and
 phenols.
;
_journal_issue 44
_journal_name_full 'Dalton transactions (Cambridge, England : 2003)'
_journal_page_first 5211
_journal_page_last 5222
_journal_paper_doi 10.1039/b709732h
_journal_year 2007
_chemical_formula_moiety '3 C16 H36 N +,C7 H7 O19 Ti W5 3-'
_chemical_formula_sum 'C55 H115 N3 O19 Ti W5'
_chemical_formula_weight 2089.65
_chemical_name_systematic
;
?
;
_space_group_IT_number 62
_symmetry_cell_setting orthorhombic
_symmetry_space_group_name_Hall '-P 2ac 2n'
_symmetry_space_group_name_H-M 'P n m a'
_atom_sites_solution_hydrogens geom
_atom_sites_solution_primary direct
_atom_sites_solution_secondary difmap
_audit_creation_method SHELXL-97
_cell_angle_alpha 90.00
_cell_angle_beta 90.00
_cell_angle_gamma 90.00
_cell_formula_units_Z 4
_cell_length_a 23.8205(10)
_cell_length_b 17.0064(7)
_cell_length_c 17.3076(7)
_cell_measurement_reflns_used 35530
_cell_measurement_temperature 160(2)
_cell_measurement_theta_max 53.90
_cell_measurement_theta_min 2.40
_cell_volume 7011.3(5)
_computing_cell_refinement 'Bruker SAINT'
_computing_data_collection 'Bruker SMART'
_computing_data_reduction 'Bruker SAINT'
_computing_molecular_graphics 'Bruker SHELXTL'
_computing_publication_material 'Bruker SHELXTL and local programs'
_computing_structure_refinement 'Bruker SHELXTL'
_computing_structure_solution 'Bruker SHELXTL'
_diffrn_ambient_temperature 160(2)
_diffrn_measured_fraction_theta_full 0.996
_diffrn_measured_fraction_theta_max 0.996
_diffrn_measurement_device_type 'Bruker SMART 1K CCD diffractometer'
_diffrn_measurement_method 'thin-slice \w scans'
_diffrn_radiation_monochromator graphite
_diffrn_radiation_source 'sealed tube'
_diffrn_radiation_type MoK\a
_diffrn_radiation_wavelength 0.71073
_diffrn_reflns_av_R_equivalents 0.0639
_diffrn_reflns_av_sigmaI/netI 0.0353
_diffrn_reflns_limit_h_max 28
_diffrn_reflns_limit_h_min -28
_diffrn_reflns_limit_k_max 20
_diffrn_reflns_limit_k_min -20
_diffrn_reflns_limit_l_max 20
_diffrn_reflns_limit_l_min -20
_diffrn_reflns_number 49243
_diffrn_reflns_theta_full 25.00
_diffrn_reflns_theta_max 25.00
_diffrn_reflns_theta_min 3.62
_diffrn_standards_number 0
_exptl_absorpt_coefficient_mu 8.343
_exptl_absorpt_correction_T_max 0.489
_exptl_absorpt_correction_T_min 0.261
_exptl_absorpt_correction_type multi-scan
_exptl_absorpt_process_details SADABS
_exptl_crystal_colour colourless
_exptl_crystal_density_diffrn 1.980
_exptl_crystal_density_method 'not measured'
_exptl_crystal_description block
_exptl_crystal_F_000 4040
_exptl_crystal_size_max 0.22
_exptl_crystal_size_mid 0.15
_exptl_crystal_size_min 0.10
_refine_diff_density_max 1.576
_refine_diff_density_min -2.363
_refine_diff_density_rms 0.205
_refine_ls_extinction_coef 0.00018(2)
_refine_ls_extinction_expression Fc^*^=kFc[1+0.001xFc^2^\l^3^/sin(2\q)]^-1/4^
_refine_ls_extinction_method SHELXL
_refine_ls_goodness_of_fit_ref 1.230
_refine_ls_hydrogen_treatment constr
_refine_ls_matrix_type full
_refine_ls_number_parameters 470
_refine_ls_number_reflns 6377
_refine_ls_number_restraints 215
_refine_ls_restrained_S_all 1.225
_refine_ls_R_factor_all 0.0584
_refine_ls_R_factor_gt 0.0452
_refine_ls_shift/su_max 0.007
_refine_ls_shift/su_mean 0.000
_refine_ls_structure_factor_coef Fsqd
_refine_ls_weighting_details 'calc w=1/[\s^2^(Fo^2^)+(0.0332P)^2^+62.1138P] where P=(Fo^2^+2Fc^2^)/3'
_refine_ls_weighting_scheme calc
_refine_ls_wR_factor_gt 0.0954
_refine_ls_wR_factor_ref 0.1006
_reflns_number_gt 5263
_reflns_number_total 6377
_reflns_threshold_expression I>2\s(I)
_cod_data_source_file b709732h.txt
_cod_data_source_block rje292_(TBA)3[7]
_cod_database_code 7006189

loop_
_symmetry_equiv_pos_as_xyz
'x, y, z'
'-x+1/2, -y, z+1/2'
'-x, y+1/2, -z'
'x+1/2, -y+1/2, -z+1/2'
'-x, -y, -z'
'x-1/2, y, -z-1/2'
'x, -y-1/2, z'
'-x-1/2, y-1/2, z-1/2'

loop_
_atom_site_label
_atom_site_type_symbol
_atom_site_fract_x
_atom_site_fract_y
_atom_site_fract_z
_atom_site_U_iso_or_equiv
_atom_site_adp_type
_atom_site_occupancy
_atom_site_symmetry_multiplicity
_atom_site_calc_flag
_atom_site_refinement_flags
_atom_site_disorder_assembly
_atom_site_disorder_group
W1 W 0.300708(16) -0.15344(2) 1.30011(2) 0.02677(13) Uani 1 1 d . . .
W2 W 0.178140(16) -0.15310(2) 1.38778(2) 0.02582(13) Uani 1 1 d . . .
W3 W 0.19329(2) -0.2500 1.22316(3) 0.01885(14) Uani 1 2 d S . .
Ti1 Ti 0.28053(9) -0.2500 1.45544(12) 0.0176(5) Uani 1 2 d S . .
O1 O 0.2388(3) -0.2500 1.3444(4) 0.0130(16) Uani 1 2 d S . .
O2 O 0.3201(4) -0.2500 1.5469(5) 0.026(2) Uani 1 2 d S . .
O3 O 0.1612(4) -0.2500 1.1357(5) 0.032(2) Uani 1 2 d S . .
O4 O 0.1317(3) -0.0829(5) 1.4191(4) 0.054(2) Uani 1 1 d . . .
O5 O 0.3455(3) -0.0823(5) 1.2657(5) 0.061(3) Uani 1 1 d . . .
O6 O 0.1402(4) -0.2500 1.4111(5) 0.031(2) Uani 1 2 d S . .
O7 O 0.1530(2) -0.1732(4) 1.2820(3) 0.0245(14) Uani 1 1 d . . .
O8 O 0.2504(2) -0.1720(4) 1.2118(3) 0.0259(15) Uani 1 1 d . . .
O9 O 0.2384(3) -0.0932(3) 1.3403(4) 0.0308(16) Uani 1 1 d . . .
O10 O 0.3356(3) -0.2500 1.2690(5) 0.027(2) Uani 1 2 d S . .
O11 O 0.2243(3) -0.1700(3) 1.4734(3) 0.0246(14) Uani 1 1 d . . .
O12 O 0.3247(2) -0.1708(3) 1.4005(3) 0.0237(14) Uani 1 1 d . . .
C1 C 0.3733(5) -0.2500 1.5746(7) 0.022(3) Uani 1 2 d SU . .
C2 C 0.4198(6) -0.2500 1.5269(8) 0.035(3) Uani 1 2 d SU . .
H2 H 0.4145 -0.2500 1.4725 0.042 Uiso 1 2 calc SR . .
C3 C 0.4731(6) -0.2500 1.5558(9) 0.040(4) Uani 1 2 d SU . .
H3 H 0.5042 -0.2500 1.5215 0.048 Uiso 1 2 calc SR . .
C4 C 0.4821(7) -0.2500 1.6350(9) 0.044(4) Uani 1 2 d SU . .
C5 C 0.4367(7) -0.2500 1.6815(9) 0.039(4) Uani 1 2 d SU . .
H5 H 0.4425 -0.2500 1.7358 0.047 Uiso 1 2 calc SR . .
C6 C 0.3823(6) -0.2500 1.6545(7) 0.026(3) Uani 1 2 d SU . .
H6 H 0.3515 -0.2500 1.6894 0.031 Uiso 1 2 calc SR . .
C7 C 0.5421(7) -0.2500 1.6678(11) 0.055(5) Uani 1 2 d S . .
H7A H 0.5692 -0.2500 1.6252 0.083 Uiso 0.50 2 calc SPR . .
H7B H 0.5477 -0.2971 1.6996 0.083 Uiso 0.25 1 calc PR . .
H7C H 0.5477 -0.2029 1.6996 0.083 Uiso 0.25 1 calc PR . .
H7D H 0.5405 -0.2500 1.7244 0.083 Uiso 0.50 2 calc SPR . .
H7E H 0.5620 -0.2029 1.6500 0.083 Uiso 0.25 1 calc PR . .
H7F H 0.5620 -0.2971 1.6500 0.083 Uiso 0.25 1 calc PR . .
N1 N 0.1826(3) 0.0038(4) 1.0912(4) 0.0278(18) Uani 1 1 d . . .
C8 C 0.2163(4) -0.0674(6) 1.0653(6) 0.031(2) Uani 1 1 d . . .
H8A H 0.1897 -0.1105 1.0534 0.037 Uiso 1 1 calc R . .
H8B H 0.2398 -0.0850 1.1092 0.037 Uiso 1 1 calc R . .
C9 C 0.2544(4) -0.0555(6) 0.9952(6) 0.037(3) Uani 1 1 d . . .
H9A H 0.2324 -0.0334 0.9517 0.044 Uiso 1 1 calc R . .
H9B H 0.2848 -0.0180 1.0081 0.044 Uiso 1 1 calc R . .
C10 C 0.2795(6) -0.1342(7) 0.9717(8) 0.060(4) Uani 1 1 d . . .
H10A H 0.3002 -0.1565 1.0161 0.072 Uiso 1 1 calc R . .
H10B H 0.2488 -0.1710 0.9585 0.072 Uiso 1 1 calc R . .
C11 C 0.3187(6) -0.1273(9) 0.9036(9) 0.076(5) Uani 1 1 d . . .
H11A H 0.3007 -0.0965 0.8627 0.115 Uiso 1 1 calc R . .
H11B H 0.3276 -0.1799 0.8841 0.115 Uiso 1 1 calc R . .
H11C H 0.3534 -0.1011 0.9199 0.115 Uiso 1 1 calc R . .
C12 C 0.1468(5) 0.0370(6) 1.0263(5) 0.036(2) Uani 1 1 d . . .
H12A H 0.1244 0.0810 1.0474 0.043 Uiso 1 1 calc R . .
H12B H 0.1722 0.0592 0.9866 0.043 Uiso 1 1 calc R . .
C13 C 0.1070(4) -0.0197(7) 0.9866(6) 0.037(3) Uani 1 1 d . . .
H13A H 0.1285 -0.0609 0.9591 0.045 Uiso 1 1 calc R . .
H13B H 0.0826 -0.0455 1.0253 0.045 Uiso 1 1 calc R . .
C14 C 0.0717(5) 0.0264(7) 0.9299(6) 0.044(3) Uani 1 1 d . . .
H14A H 0.0482 0.0645 0.9586 0.053 Uiso 1 1 calc R . .
H14B H 0.0967 0.0565 0.8950 0.053 Uiso 1 1 calc R . .
C16 C 0.2217(4) 0.0699(6) 1.1153(6) 0.033(2) Uani 1 1 d . . .
H16A H 0.2465 0.0825 1.0711 0.039 Uiso 1 1 calc R . .
H16B H 0.1987 0.1172 1.1259 0.039 Uiso 1 1 calc R . .
C15 C 0.0345(5) -0.0259(8) 0.8825(7) 0.057(3) Uani 1 1 d . . .
H15A H 0.0577 -0.0604 0.8503 0.086 Uiso 1 1 calc R . .
H15B H 0.0104 0.0064 0.8493 0.086 Uiso 1 1 calc R . .
H15C H 0.0111 -0.0579 0.9168 0.086 Uiso 1 1 calc R . .
C17 C 0.2583(4) 0.0542(6) 1.1854(6) 0.034(2) Uani 1 1 d . . .
H17A H 0.2869 0.0139 1.1729 0.041 Uiso 1 1 calc R . .
H17B H 0.2351 0.0346 1.2287 0.041 Uiso 1 1 calc R . .
C18 C 0.2871(5) 0.1317(8) 1.2083(7) 0.057(4) Uani 1 1 d . . .
H18A H 0.3087 0.1519 1.1637 0.069 Uiso 1 1 calc R . .
H18B H 0.2581 0.1711 1.2215 0.069 Uiso 1 1 calc R . .
C19 C 0.3267(6) 0.1210(9) 1.2773(8) 0.073(4) Uani 1 1 d . . .
H19A H 0.3047 0.1095 1.3238 0.109 Uiso 1 1 calc R . .
H19B H 0.3483 0.1694 1.2853 0.109 Uiso 1 1 calc R . .
H19C H 0.3525 0.0774 1.2670 0.109 Uiso 1 1 calc R . .
C20 C 0.1466(4) -0.0236(6) 1.1585(5) 0.029(2) Uani 1 1 d . . .
H20A H 0.1203 -0.0644 1.1396 0.034 Uiso 1 1 calc R . .
H20B H 0.1713 -0.0486 1.1975 0.034 Uiso 1 1 calc R . .
C21 C 0.1129(4) 0.0408(6) 1.1979(6) 0.037(2) Uani 1 1 d . . .
H21A H 0.1387 0.0829 1.2152 0.044 Uiso 1 1 calc R . .
H21B H 0.0863 0.0639 1.1604 0.044 Uiso 1 1 calc R . .
C22 C 0.0806(5) 0.0093(7) 1.2670(6) 0.044(3) Uani 1 1 d . . .
H22A H 0.0561 -0.0343 1.2498 0.053 Uiso 1 1 calc R . .
H22B H 0.1075 -0.0120 1.3052 0.053 Uiso 1 1 calc R . .
C23 C 0.0450(5) 0.0719(7) 1.3054(7) 0.055(3) Uani 1 1 d . . .
H23A H 0.0688 0.1161 1.3208 0.082 Uiso 1 1 calc R . .
H23B H 0.0267 0.0496 1.3512 0.082 Uiso 1 1 calc R . .
H23C H 0.0163 0.0903 1.2691 0.082 Uiso 1 1 calc R . .
N2 N 0.4724(4) -0.2500 1.1120(6) 0.047(3) Uani 1 2 d SDU . .
C24 C 0.5079(5) -0.244(3) 1.1853(7) 0.050(5) Uani 0.50 1 d PDU A -1
H24A H 0.5403 -0.2096 1.1751 0.060 Uiso 0.50 1 calc PR A -1
H24B H 0.5228 -0.2973 1.1976 0.060 Uiso 0.50 1 calc PR A -1
C25 C 0.4757(7) -0.2128(12) 1.2568(9) 0.037(4) Uani 0.50 1 d PDU A -1
H25A H 0.4646 -0.1574 1.2481 0.044 Uiso 0.50 1 calc PR A -1
H25B H 0.4412 -0.2441 1.2651 0.044 Uiso 0.50 1 calc PR A -1
C26 C 0.5137(12) -0.2186(16) 1.3277(13) 0.043(6) Uani 0.50 1 d PDU A -1
H26A H 0.5488 -0.1890 1.3174 0.051 Uiso 0.50 1 calc PR A -1
H26B H 0.4947 -0.1931 1.3720 0.051 Uiso 0.50 1 calc PR A -1
C27 C 0.5286(12) -0.3010(18) 1.3497(14) 0.049(6) Uani 0.50 1 d PDU A -1
H27A H 0.5532 -0.3003 1.3950 0.073 Uiso 0.50 1 calc PR A -1
H27B H 0.5480 -0.3265 1.3065 0.073 Uiso 0.50 1 calc PR A -1
H27C H 0.4942 -0.3302 1.3619 0.073 Uiso 0.50 1 calc PR A -1
C28 C 0.5131(6) -0.258(3) 1.0453(8) 0.033(5) Uani 0.50 1 d PDU A -1
H28A H 0.5281 -0.3119 1.0450 0.039 Uiso 0.50 1 calc PR A -1
H28B H 0.5450 -0.2216 1.0546 0.039 Uiso 0.50 1 calc PR A -1
C29 C 0.4888(7) -0.240(3) 0.9653(9) 0.052(8) Uani 0.50 1 d PDU A -1
H29A H 0.4686 -0.2871 0.9465 0.063 Uiso 0.50 1 calc PR A -1
H29B H 0.4610 -0.1969 0.9701 0.063 Uiso 0.50 1 calc PR A -1
C30 C 0.5325(10) -0.2167(13) 0.9057(12) 0.063(7) Uani 0.50 1 d PDU A -1
H30A H 0.5138 -0.2128 0.8547 0.075 Uiso 0.50 1 calc PR A -1
H30B H 0.5468 -0.1637 0.9190 0.075 Uiso 0.50 1 calc PR A -1
C31 C 0.5809(9) -0.2708(15) 0.8986(12) 0.055(10) Uani 0.50 1 d PDU A -1
H31A H 0.6080 -0.2491 0.8618 0.083 Uiso 1 2 calc SR A -1
H31B H 0.5678 -0.3221 0.8801 0.083 Uiso 0.50 1 calc PR A -1
H31C H 0.5988 -0.2771 0.9492 0.083 Uiso 0.50 1 calc PR A -1
C32 C 0.4437(8) -0.1669(9) 1.0992(13) 0.048(5) Uani 0.50 1 d PDU A -1
H32A H 0.4193 -0.1715 1.0532 0.058 Uiso 0.50 1 calc PR A -1
H32B H 0.4187 -0.1575 1.1440 0.058 Uiso 0.50 1 calc PR A -1
C33 C 0.4792(9) -0.0933(11) 1.0886(14) 0.058(5) Uani 0.50 1 d PDU A -1
H33A H 0.5118 -0.1057 1.0553 0.070 Uiso 0.50 1 calc PR A -1
H33B H 0.4936 -0.0760 1.1395 0.070 Uiso 0.50 1 calc PR A -1
C34 C 0.4455(10) -0.0262(12) 1.0521(11) 0.053(6) Uani 0.50 1 d PDU A -1
H34A H 0.4715 0.0174 1.0398 0.064 Uiso 0.50 1 calc PR A -1
H34B H 0.4293 -0.0451 1.0027 0.064 Uiso 0.50 1 calc PR A -1
C35 C 0.3991(12) 0.0051(15) 1.1014(18) 0.040(6) Uani 0.50 1 d PDU A -1
H35A H 0.3790 0.0465 1.0733 0.060 Uiso 0.50 1 calc PR A -1
H35B H 0.4148 0.0268 1.1491 0.060 Uiso 0.50 1 calc PR A -1
H35C H 0.3730 -0.0376 1.1140 0.060 Uiso 0.50 1 calc PR A -1
C36 C 0.4247(7) -0.3050(11) 1.1214(15) 0.058(6) Uani 0.50 1 d PDU A -1
H36A H 0.3998 -0.3008 1.0757 0.070 Uiso 0.50 1 calc PR A -1
H36B H 0.4026 -0.2894 1.1673 0.070 Uiso 0.50 1 calc PR A -1
C37 C 0.4431(10) -0.3907(12) 1.1306(18) 0.085(8) Uani 0.50 1 d PDU A -1
H37A H 0.4783 -0.4004 1.1017 0.102 Uiso 0.50 1 calc PR A -1
H37B H 0.4496 -0.4031 1.1858 0.102 Uiso 0.50 1 calc PR A -1
C38 C 0.3955(12) -0.4409(16) 1.098(2) 0.105(10) Uani 0.50 1 d PDU A -1
H38A H 0.3615 -0.4327 1.1302 0.126 Uiso 0.50 1 calc PR A -1
H38B H 0.3869 -0.4232 1.0451 0.126 Uiso 0.50 1 calc PR A -1
C39 C 0.409(2) -0.5259(17) 1.097(4) 0.15(2) Uani 0.50 1 d PDU A -1
H39A H 0.3765 -0.5550 1.0762 0.228 Uiso 0.50 1 calc PR A -1
H39B H 0.4171 -0.5441 1.1491 0.228 Uiso 0.50 1 calc PR A -1
H39C H 0.4414 -0.5348 1.0633 0.228 Uiso 0.50 1 calc PR A -1

loop_
_atom_site_aniso_label
_atom_site_aniso_U_11
_atom_site_aniso_U_22
_atom_site_aniso_U_33
_atom_site_aniso_U_23
_atom_site_aniso_U_13
_atom_site_aniso_U_12
W1 0.0266(2) 0.0320(2) 0.0217(2) 0.01118(16) -0.00747(15) -0.01223(17)
W2 0.0265(2) 0.0315(2) 0.0194(2) -0.00755(16) -0.00716(15) 0.01375(17)
W3 0.0183(3) 0.0273(3) 0.0109(2) 0.000 -0.00402(19) 0.000
Ti1 0.0220(12) 0.0178(11) 0.0130(10) 0.000 -0.0059(9) 0.000
O1 0.025(4) 0.005(4) 0.008(4) 0.000 -0.008(3) 0.000
O2 0.022(5) 0.025(5) 0.030(5) 0.000 -0.013(4) 0.000
O3 0.033(5) 0.048(6) 0.013(4) 0.000 -0.005(4) 0.000
O4 0.051(5) 0.072(6) 0.040(4) -0.027(4) -0.017(4) 0.048(4)
O5 0.054(5) 0.076(6) 0.053(5) 0.037(5) -0.020(4) -0.046(5)
O6 0.024(5) 0.051(6) 0.017(4) 0.000 -0.009(4) 0.000
O7 0.021(3) 0.029(4) 0.024(3) -0.002(3) -0.011(3) 0.010(3)
O8 0.024(3) 0.040(4) 0.013(3) 0.014(3) -0.007(2) -0.008(3)
O9 0.046(4) 0.015(3) 0.032(4) 0.002(3) -0.016(3) 0.002(3)
O10 0.017(4) 0.051(6) 0.015(4) 0.000 0.002(4) 0.000
O11 0.028(3) 0.024(3) 0.022(3) -0.008(3) -0.005(3) 0.005(3)
O12 0.025(3) 0.024(3) 0.022(3) 0.005(3) -0.007(3) -0.011(3)
C1 0.027(7) 0.019(7) 0.020(6) 0.000 -0.014(5) 0.000
C2 0.037(8) 0.037(8) 0.031(8) 0.000 -0.008(6) 0.000
C3 0.023(8) 0.049(9) 0.047(9) 0.000 -0.012(7) 0.000
C4 0.048(10) 0.042(9) 0.042(9) 0.000 -0.022(8) 0.000
C5 0.051(10) 0.034(8) 0.032(8) 0.000 -0.027(7) 0.000
C6 0.036(8) 0.017(7) 0.025(7) 0.000 -0.014(6) 0.000
C7 0.042(10) 0.056(11) 0.067(12) 0.000 -0.030(9) 0.000
N1 0.025(4) 0.029(4) 0.030(4) 0.015(4) -0.007(3) -0.006(3)
C8 0.035(6) 0.024(5) 0.032(5) 0.011(4) 0.001(4) -0.002(4)
C9 0.036(6) 0.042(6) 0.033(6) 0.011(5) 0.002(5) -0.010(5)
C10 0.063(9) 0.048(8) 0.069(9) -0.001(7) 0.030(7) -0.006(6)
C11 0.072(10) 0.074(10) 0.084(11) -0.004(9) 0.048(8) -0.009(8)
C12 0.052(7) 0.030(6) 0.026(5) 0.015(5) -0.010(5) 0.003(5)
C13 0.030(6) 0.048(7) 0.034(6) -0.003(5) -0.009(4) 0.002(5)
C14 0.040(7) 0.056(8) 0.036(6) 0.009(5) -0.009(5) -0.002(6)
C16 0.040(6) 0.026(5) 0.032(5) 0.019(4) -0.007(5) -0.009(4)
C15 0.053(8) 0.075(9) 0.043(7) 0.000(7) -0.007(6) -0.010(7)
C17 0.019(5) 0.042(6) 0.042(6) 0.007(5) -0.004(4) -0.012(4)
C18 0.047(7) 0.063(9) 0.062(8) 0.000(7) -0.019(6) -0.025(6)
C19 0.053(8) 0.085(11) 0.079(10) -0.006(9) -0.030(8) -0.017(8)
C20 0.031(5) 0.036(6) 0.018(5) 0.011(4) -0.005(4) -0.009(4)
C21 0.030(6) 0.039(6) 0.042(6) 0.008(5) -0.005(5) -0.008(5)
C22 0.035(6) 0.053(7) 0.046(7) 0.014(6) 0.005(5) 0.001(5)
C23 0.062(8) 0.050(8) 0.053(7) 0.000(6) 0.019(6) 0.002(6)
N2 0.019(6) 0.081(8) 0.040(6) 0.000 -0.001(5) 0.000
C24 0.013(7) 0.111(16) 0.027(6) 0.012(14) 0.001(5) 0.005(14)
C25 0.016(9) 0.060(12) 0.034(8) 0.005(8) 0.006(7) 0.008(8)
C26 0.033(14) 0.067(17) 0.028(10) 0.006(10) -0.002(9) -0.013(10)
C27 0.040(17) 0.079(14) 0.027(14) 0.001(12) -0.002(11) 0.012(13)
C28 0.027(7) 0.041(14) 0.030(6) 0.011(12) 0.000(5) 0.004(11)
C29 0.037(9) 0.08(2) 0.041(7) 0.003(15) -0.007(6) 0.018(15)
C30 0.093(17) 0.063(15) 0.032(10) 0.017(10) 0.016(11) 0.038(12)
C31 0.060(12) 0.08(3) 0.030(10) -0.004(11) 0.016(9) 0.019(12)
C32 0.027(12) 0.084(10) 0.033(12) 0.008(11) 0.007(9) 0.015(8)
C33 0.054(13) 0.064(10) 0.056(14) -0.017(11) -0.018(11) 0.017(8)
C34 0.076(15) 0.048(11) 0.035(12) -0.022(9) -0.007(10) 0.023(11)
C35 0.039(13) 0.040(15) 0.041(15) 0.011(13) 0.007(11) -0.003(10)
C36 0.017(10) 0.095(11) 0.063(16) -0.006(13) 0.011(9) -0.008(9)
C37 0.053(14) 0.092(11) 0.11(2) 0.000(15) 0.062(15) -0.007(10)
C38 0.075(18) 0.085(15) 0.15(3) -0.02(2) 0.054(19) -0.016(14)
C39 0.15(4) 0.120(17) 0.19(4) -0.12(3) -0.10(3) 0.06(2)

loop_
_atom_type_symbol
_atom_type_description
_atom_type_scat_dispersion_real
_atom_type_scat_dispersion_imag
_atom_type_scat_source
C C 0.0033 0.0016 'International Tables Vol C Tables 4.2.6.8 and 6.1.1.4'
H H 0.0000 0.0000 'International Tables Vol C Tables 4.2.6.8 and 6.1.1.4'
O O 0.0106 0.0060 'International Tables Vol C Tables 4.2.6.8 and 6.1.1.4'
Ti Ti 0.2776 0.4457 'International Tables Vol C Tables 4.2.6.8 and 6.1.1.4'
W W -0.8490 6.8722 'International Tables Vol C Tables 4.2.6.8 and 6.1.1.4'
N N 0.0061 0.0033 'International Tables Vol C Tables 4.2.6.8 and 6.1.1.4'

loop_
_geom_angle_atom_site_label_1
_geom_angle_atom_site_label_2
_geom_angle_atom_site_label_3
_geom_angle
_geom_angle_site_symmetry_1
_geom_angle_site_symmetry_3
_geom_angle_publ_flag
O1 W1 O5 178.8(3) . . ?
O1 W1 O8 76.0(2) . . ?
O1 W1 O9 76.7(2) . . ?
O1 W1 O10 76.3(2) . . ?
O1 W1 O12 77.0(2) . . ?
O5 W1 O8 102.8(3) . . ?
O5 W1 O9 103.2(4) . . ?
O5 W1 O10 103.6(4) . . ?
O5 W1 O12 104.2(3) . . ?
O8 W1 O9 84.1(3) . . ?
O8 W1 O10 84.7(3) . . ?
O8 W1 O12 152.9(2) . . ?
O9 W1 O10 152.6(3) . . ?
O9 W1 O12 89.0(3) . . ?
O10 W1 O12 89.7(3) . . ?
O1 W2 O4 178.5(3) . . ?
O1 W2 O6 75.6(3) . . ?
O1 W2 O7 76.3(2) . . ?
O1 W2 O9 77.0(2) . . ?
O1 W2 O11 77.3(2) . . ?
O4 W2 O6 103.1(4) . . ?
O4 W2 O7 102.7(3) . . ?
O4 W2 O9 104.2(4) . . ?
O4 W2 O11 103.6(3) . . ?
O6 W2 O7 84.4(3) . . ?
O6 W2 O9 152.3(3) . . ?
O6 W2 O11 88.8(3) . . ?
O7 W2 O9 85.5(3) . . ?
O7 W2 O11 153.6(2) . . ?
O9 W2 O11 88.9(3) . . ?
O1 W3 O3 179.5(4) . . ?
O1 W3 O7 76.0(2) . . ?
O1 W3 O7 76.0(2) . 7 ?
O1 W3 O8 76.4(2) . . ?
O1 W3 O8 76.4(2) . 7 ?
O3 W3 O7 104.4(3) . . ?
O3 W3 O7 104.4(3) . 7 ?
O3 W3 O8 103.3(3) . . ?
O3 W3 O8 103.3(3) . 7 ?
O7 W3 O7 86.0(4) . 7 ?
O7 W3 O8 86.5(3) . . ?
O7 W3 O8 152.3(2) . 7 ?
O7 W3 O8 86.4(3) 7 7 ?
O7 W3 O8 152.3(2) 7 . ?
O8 W3 O8 88.0(4) . 7 ?
O1 Ti1 O2 176.6(4) . . ?
O1 Ti1 O11 79.9(2) . . ?
O1 Ti1 O11 79.9(2) . 7 ?
O1 Ti1 O12 79.3(2) . . ?
O1 Ti1 O12 79.3(2) . 7 ?
O2 Ti1 O11 102.5(3) . . ?
O2 Ti1 O11 102.5(3) . 7 ?
O2 Ti1 O12 98.2(3) . . ?
O2 Ti1 O12 98.2(3) . 7 ?
O11 Ti1 O11 89.4(4) . 7 ?
O11 Ti1 O12 88.0(3) . . ?
O11 Ti1 O12 159.2(3) . 7 ?
O11 Ti1 O12 88.0(3) 7 7 ?
O11 Ti1 O12 159.2(3) 7 . ?
O12 Ti1 O12 87.1(4) . 7 ?
W1 O1 W1 89.3(3) . 7 ?
W1 O1 W2 90.002(15) . . ?
W1 O1 W2 179.3(3) 7 . ?
W1 O1 W2 90.001(15) 7 7 ?
W1 O1 W2 179.3(3) . 7 ?
W1 O1 W3 89.9(2) . . ?
W1 O1 W3 89.9(2) 7 . ?
W1 O1 Ti1 90.1(2) . . ?
W1 O1 Ti1 90.1(2) 7 . ?
W2 O1 W2 90.7(3) . 7 ?
W2 O1 W3 90.1(2) . . ?
W2 O1 W3 90.1(2) 7 . ?
W2 O1 Ti1 89.9(2) . . ?
W2 O1 Ti1 89.9(2) 7 . ?
W3 O1 Ti1 180.0(4) . . ?
Ti1 O2 C1 141.4(8) . . ?
W2 O6 W2 118.0(5) . 7 ?
W2 O7 W3 117.7(3) . . ?
W1 O8 W3 117.8(3) . . ?
W1 O9 W2 116.2(3) . . ?
W1 O10 W1 117.8(4) . 7 ?
W2 O11 Ti1 112.9(3) . . ?
W1 O12 Ti1 113.6(3) . . ?
O2 C1 C2 122.6(11) . . ?
O2 C1 C6 119.4(12) . . ?
C2 C1 C6 118.0(12) . . ?
C1 C2 C3 121.8(14) . . ?
C2 C3 C4 120.5(15) . . ?
C3 C4 C5 117.7(14) . . ?
C3 C4 C7 120.6(16) . . ?
C5 C4 C7 121.7(14) . . ?
C4 C5 C6 123.6(14) . . ?
C1 C6 C5 118.6(14) . . ?
C8 N1 C12 112.0(7) . . ?
C8 N1 C16 110.4(7) . . ?
C8 N1 C20 106.2(7) . . ?
C12 N1 C16 105.8(7) . . ?
C12 N1 C20 111.3(7) . . ?
C16 N1 C20 111.2(7) . . ?
N1 C8 C9 116.2(8) . . ?
C8 C9 C10 109.2(8) . . ?
C9 C10 C11 112.6(11) . . ?
N1 C12 C13 116.7(8) . . ?
C12 C13 C14 108.2(9) . . ?
C13 C14 C15 112.1(10) . . ?
N1 C16 C17 116.2(7) . . ?
C16 C17 C18 108.2(8) . . ?
C17 C18 C19 112.0(11) . . ?
N1 C20 C21 114.9(8) . . ?
C20 C21 C22 111.5(8) . . ?
C21 C22 C23 112.5(9) . . ?
C24 N2 C24 7(4) . 7 ?
C24 N2 C28 106.6(10) . . ?
C24 N2 C28 105.9(9) . 7 ?
C24 N2 C28 106.6(10) 7 7 ?
C24 N2 C28 105.9(9) 7 . ?
C24 N2 C32 107(2) . . ?
C24 N2 C32 114(2) 7 . ?
C24 N2 C32 114(2) . 7 ?
C24 N2 C32 107(2) 7 7 ?
C24 N2 C36 111.9(16) . . ?
C24 N2 C36 107.1(18) . 7 ?
C24 N2 C36 107.1(18) 7 . ?
C24 N2 C36 111.9(16) 7 7 ?
C28 N2 C28 10(3) . 7 ?
C28 N2 C32 104.3(15) . . ?
C28 N2 C32 95.3(19) 7 . ?
C28 N2 C32 104.3(15) 7 7 ?
C28 N2 C32 95.3(19) . 7 ?
C28 N2 C36 121.4(19) . . ?
C28 N2 C36 129.0(16) 7 . ?
C28 N2 C36 121.4(19) 7 7 ?
C28 N2 C36 129.0(16) . 7 ?
C32 N2 C32 126.1(17) . 7 ?
C32 N2 C36 104.3(12) . . ?
C32 N2 C36 28.5(9) . 7 ?
C32 N2 C36 28.5(9) 7 . ?
C32 N2 C36 104.3(12) 7 7 ?
C36 N2 C36 78.3(17) . 7 ?
N2 C24 C25 114.2(12) . . ?
C24 C25 C26 108.9(14) . . ?
C25 C26 C27 113.9(14) . . ?
N2 C28 C29 115.5(12) . . ?
C28 C29 C30 114.0(14) . . ?
C29 C30 C31 115(2) . . ?
N2 C32 C33 120.8(14) . . ?
C32 C33 C34 111.9(15) . . ?
C33 C34 C35 114.6(17) . . ?
N2 C36 C37 113.1(14) . . ?
C36 C37 C38 106.3(18) . . ?
C37 C38 C39 113(2) . . ?

loop_
_geom_bond_atom_site_label_1
_geom_bond_atom_site_label_2
_geom_bond_distance
_geom_bond_site_symmetry_2
_geom_bond_publ_flag
W1 O1 2.336(6) . ?
W1 O5 1.720(7) . ?
W1 O8 1.967(6) . ?
W1 O9 1.932(7) . ?
W1 O10 1.918(4) . ?
W1 O12 1.852(6) . ?
W2 O1 2.317(6) . ?
W2 O4 1.715(7) . ?
W2 O6 1.923(5) . ?
W2 O7 1.956(6) . ?
W2 O9 1.943(7) . ?
W2 O11 1.867(6) . ?
W3 O1 2.363(7) . ?
W3 O3 1.695(8) . ?
W3 O7 1.914(6) . ?
W3 O7 1.914(6) 7 ?
W3 O8 1.909(6) . ?
W3 O8 1.909(6) 7 ?
Ti1 O1 2.163(7) . ?
Ti1 O2 1.843(8) . ?
Ti1 O11 1.935(6) . ?
Ti1 O11 1.935(6) 7 ?
Ti1 O12 1.956(6) . ?
Ti1 O12 1.956(6) 7 ?
O1 W1 2.336(6) 7 ?
O1 W2 2.317(6) 7 ?
O2 C1 1.355(14) . ?
O6 W2 1.923(5) 7 ?
O10 W1 1.918(4) 7 ?
C1 C2 1.381(19) . ?
C1 C6 1.399(17) . ?
C2 C3 1.364(19) . ?
C3 C4 1.39(2) . ?
C4 C5 1.35(2) . ?
C4 C7 1.54(2) . ?
C5 C6 1.378(19) . ?
N1 C8 1.520(12) . ?
N1 C12 1.519(11) . ?
N1 C16 1.519(12) . ?
N1 C20 1.521(11) . ?
C8 C9 1.529(13) . ?
C9 C10 1.521(15) . ?
C10 C11 1.509(16) . ?
C12 C13 1.517(14) . ?
C13 C14 1.512(14) . ?
C14 C15 1.501(15) . ?
C16 C17 1.517(13) . ?
C17 C18 1.537(14) . ?
C18 C19 1.533(16) . ?
C20 C21 1.519(14) . ?
C21 C22 1.519(14) . ?
C22 C23 1.515(15) . ?
N2 C24 1.528(13) . ?
N2 C24 1.528(13) 7 ?
N2 C28 1.512(13) . ?
N2 C28 1.511(13) 7 ?
N2 C32 1.585(14) . ?
N2 C32 1.585(14) 7 ?
N2 C36 1.482(14) . ?
N2 C36 1.482(14) 7 ?
C24 C25 1.552(19) . ?
C25 C26 1.53(2) . ?
C26 C27 1.49(2) . ?
C28 C29 1.531(17) . ?
C29 C30 1.52(2) . ?
C30 C31 1.48(2) . ?
C32 C33 1.521(19) . ?
C33 C34 1.53(2) . ?
C34 C35 1.49(2) . ?
C36 C37 1.53(2) . ?
C37 C38 1.53(2) . ?
C38 C39 1.48(2) . ?
